data_8104324
loop_
_publ_author_name
'Srikrishnan, T.'
'Nowacki, W.'

_publ_section_title
;
 A redetermination of the crystal structure of cosalite, Pb2 Bi2 S5
;
_journal_name_full
;
Zeitschrift fuer Kristallographie, Kristallgeometrie, Kristallphysik, 
Kristallchemie (145,1977-148,1979)
;
_journal_page_first 114
_journal_page_last 136
_journal_volume 140
_journal_year 1974
_chemical_formula_sum 'Bi16 Cu0.48 Pb14 S36'
_chemical_name_systematic 'Pb14 Cu0.48 Bi16 S36'
_space_group_IT_number 62
_symmetry_space_group_name_Hall '-P 2ac 2n'
_symmetry_space_group_name_H-M 'P n m a'
_cell_angle_alpha 90
_cell_angle_beta 90
_cell_angle_gamma 90
_cell_formula_units_Z 1
_cell_length_a 23.89
_cell_length_b 4.057
_cell_length_c 19.098
_cell_volume 1851.011
_citation_journal_id_ASTM ZKKKAJ
_cod_data_source_file Srikrishnan_ZKKKAJ_1974_341.cif
_cod_data_source_block Bi16Cu0.48Pb14S36
_cod_database_code 8104324

loop_
_symmetry_equiv_pos_as_xyz
x,y,z
-x+1/2,-y,z+1/2
x+1/2,-y+1/2,-z+1/2
-x,y+1/2,-z
-x,-y,-z
x-1/2,y,-z-1/2
-x-1/2,y-1/2,z-1/2
x,-y-1/2,z

loop_
_atom_site_label
_atom_site_type_symbol
_atom_site_fract_x
_atom_site_fract_y
_atom_site_fract_z
_atom_site_occupancy
_atom_site_U_iso_or_equiv
Pb4 Pb 0.3732 0.25 0.2926 0.5 0.0
S2 S 0.4152 0.25 0.4346 0.5 0.0
Pb1 Pb 0.0406 0.25 0.2742 1 0.0
Bi3 Bi 0.9892 0.25 0.9101 1 0.0
Bi2 Bi 0.3033 0.25 0.0928 1 0.0
Pb2 Pb 0.5649 0.25 0.9656 1 0.0
S9 S 0.8756 0.25 0.6934 1 0.0
Bi4 Bi 0.8284 0.25 0.8145 1 0.0
Cu1 Cu 0.943 0.25 0.614 0.12 0.0
Bi1 Bi 0.155 0.25 0.9821 1 0.0
S6 S 0.5354 0.25 0.7177 1 0.0
S4 S 0.9987 0.25 0.4141 1 0.0
S10 S 0.7041 0.25 0.6378 0.5 0.0
S5 S 0.6377 0.25 0.8482 1 0.0
Pb3 Pb 0.2059 0.25 0.3827 1 0.0
S3 S 0.7714 0.25 0.9708 1 0.0
S1 S 0.8616 0.25 0.5234 1 0.0
S8 S 0.0884 0.25 0.1278 1 0.0
S7 S 0.2376 0.25 0.2279 1 0.0
